data_4336700
loop_
_publ_author_name
'Charalampos Triantis'
'Theodoros Tsotakos'
'Charalampos Tsoukalas'
'Marina Sagnou'
'Catherine Raptopoulou'
'Aris Terzis'
'Vassilis Psycharis'
'Maria Pelecanou'
'Ioannis Pirmettis'
'Minas Papadopoulos'

_publ_section_title
;
 Synthesis and Characterization of fac-[M(CO)3(P)(OO)] and
 cis-trans-[M(CO)2(P)2(OO)] Complexes (M = Re,99mTc) with Acetylacetone
 and Curcumin as OO Donor Bidentate Ligands
;
_journal_name_full 'Inorganic Chemistry'
_journal_page_first 12995
_journal_page_last 13003
_journal_paper_doi 10.1021/ic401503b
_journal_volume 52
_journal_year 2013
_chemical_formula_sum 'C43 H37 O4 P2 Re'
_chemical_formula_weight 865.87
_chemical_name_systematic
;
 ?
;
_space_group_IT_number 15
_symmetry_cell_setting monoclinic
_symmetry_space_group_name_Hall '-C 2yc'
_symmetry_space_group_name_H-M 'C 1 2/c 1'
_atom_sites_solution_hydrogens geom
_atom_sites_solution_primary direct
_atom_sites_solution_secondary difmap
_audit_creation_method SHELXL-97
_cell_angle_alpha 90.00
_cell_angle_beta 101.5870(10)
_cell_angle_gamma 90.00
_cell_formula_units_Z 4
_cell_length_a 15.5790(2)
_cell_length_b 9.44790(10)
_cell_length_c 25.0922(5)
_cell_measurement_reflns_used 18099
_cell_measurement_temperature 160(2)
_cell_measurement_theta_max 71.95
_cell_measurement_theta_min 6.89
_cell_volume 3618.03(9)
_computing_cell_refinement 'CrystalClear, Rigaku MSC, 2005'
_computing_data_collection 'CrystalClear, Rigaku MSC, 2005'
_computing_data_reduction 'CrystalClear, Rigaku MSC, 2005'
_computing_structure_refinement 'SHELXL-97 (Sheldrick, 1997)'
_computing_structure_solution 'SHELXS-97 (Sheldrick, 1997)'
_diffrn_ambient_temperature 160(2)
_diffrn_measured_fraction_theta_full 0.972
_diffrn_measured_fraction_theta_max 0.972
_diffrn_measurement_device_type 'Rigaku R-AXIS SPIDER IPDS'
_diffrn_measurement_method '\q scan'
_diffrn_radiation_monochromator graphite
_diffrn_radiation_source 'fine-focus sealed tube'
_diffrn_radiation_type CuK\a
_diffrn_radiation_wavelength 1.54178
_diffrn_reflns_av_R_equivalents 0.1379
_diffrn_reflns_av_sigmaI/netI 0.1134
_diffrn_reflns_limit_h_max 18
_diffrn_reflns_limit_h_min -18
_diffrn_reflns_limit_k_max 11
_diffrn_reflns_limit_k_min -11
_diffrn_reflns_limit_l_max 21
_diffrn_reflns_limit_l_min -28
_diffrn_reflns_number 12034
_diffrn_reflns_theta_full 64.99
_diffrn_reflns_theta_max 64.99
_diffrn_reflns_theta_min 6.90
_exptl_absorpt_coefficient_mu 7.746
_exptl_absorpt_correction_T_max 1.000
_exptl_absorpt_correction_T_min 0.394
_exptl_absorpt_correction_type empirical
_exptl_absorpt_process_details 'CrystalClear, Rigaku MSC, 2005'
_exptl_crystal_colour colorless
_exptl_crystal_density_diffrn 1.590
_exptl_crystal_description parallelepiped
_exptl_crystal_F_000 1728
_exptl_crystal_size_max 0.33
_exptl_crystal_size_mid 0.29
_exptl_crystal_size_min 0.05
_refine_diff_density_max 2.121
_refine_diff_density_min -1.424
_refine_diff_density_rms 0.166
_refine_ls_extinction_method none
_refine_ls_goodness_of_fit_ref 1.058
_refine_ls_hydrogen_treatment mixed
_refine_ls_matrix_type full
_refine_ls_number_parameters 281
_refine_ls_number_reflns 2994
_refine_ls_number_restraints 0
_refine_ls_restrained_S_all 1.058
_refine_ls_R_factor_all 0.0489
_refine_ls_R_factor_gt 0.0449
_refine_ls_shift/su_max 0.002
_refine_ls_shift/su_mean 0.000
_refine_ls_structure_factor_coef Fsqd
_refine_ls_weighting_details 'calc w=1/[\s^2^(Fo^2^)+(0.0000P)^2^+7.6485P] where P=(Fo^2^+2Fc^2^)/3'
_refine_ls_weighting_scheme calc
_refine_ls_wR_factor_gt 0.1042
_refine_ls_wR_factor_ref 0.1058
_reflns_number_gt 2861
_reflns_number_total 2994
_reflns_threshold_expression >2sigma(I)
_cod_data_source_file ic401503b_si_002_3.cif
_cod_data_source_block compound6
_cod_original_cell_volume 3618.02(9)
_cod_database_code 4336700

loop_
_symmetry_equiv_pos_as_xyz
'x, y, z'
'-x, y, -z+1/2'
'x+1/2, y+1/2, z'
'-x+1/2, y+1/2, -z+1/2'
'-x, -y, -z'
'x, -y, z-1/2'
'-x+1/2, -y+1/2, -z'
'x+1/2, -y+1/2, z-1/2'

loop_
_atom_site_label
_atom_site_type_symbol
_atom_site_fract_x
_atom_site_fract_y
_atom_site_fract_z
_atom_site_U_iso_or_equiv
_atom_site_adp_type
_atom_site_occupancy
_atom_site_symmetry_multiplicity
_atom_site_calc_flag
_atom_site_refinement_flags
Re1 Re 0.0000 0.16198(3) 0.7500 0.01701(15) Uani 1 2 d S
P1 P 0.03848(9) 0.16970(11) 0.84807(6) 0.0192(3) Uani 1 1 d .
C1 C 0.1416(3) 0.2555(5) 0.8789(2) 0.0221(10) Uani 1 1 d .
C2 C 0.2099(3) 0.2482(5) 0.8512(2) 0.0242(11) Uani 1 1 d .
H2 H 0.203(3) 0.214(6) 0.823(2) 0.031 Uiso 1 1 d .
C3 C 0.2928(3) 0.3026(6) 0.8732(3) 0.0314(13) Uani 1 1 d .
C4 C 0.3069(4) 0.3664(6) 0.9240(3) 0.0340(14) Uani 1 1 d .
C5 C 0.2404(4) 0.3764(6) 0.9520(3) 0.0379(14) Uani 1 1 d .
C6 C 0.1575(4) 0.3200(6) 0.9302(3) 0.0313(14) Uani 1 1 d .
H6 H 0.116(4) 0.329(5) 0.948(3) 0.041 Uiso 1 1 d .
C7 C -0.0483(3) 0.2542(5) 0.8761(2) 0.0217(11) Uani 1 1 d .
C8 C -0.0454(4) 0.3951(6) 0.8928(2) 0.0327(13) Uani 1 1 d .
C9 C -0.1179(4) 0.4567(7) 0.9087(3) 0.0404(15) Uani 1 1 d .
C10 C -0.1939(4) 0.3795(8) 0.9064(3) 0.0426(15) Uani 1 1 d .
H10 H -0.250(4) 0.425(6) 0.918(2) 0.055 Uiso 1 1 d .
C11 C -0.1973(3) 0.2409(7) 0.8889(3) 0.0389(15) Uani 1 1 d .
C12 C -0.1257(4) 0.1797(6) 0.8734(3) 0.0284(13) Uani 1 1 d .
C13 C 0.0504(3) -0.0009(5) 0.8846(2) 0.0200(11) Uani 1 1 d .
C14 C 0.0636(3) -0.0044(6) 0.9406(2) 0.0273(12) Uani 1 1 d .
C15 C 0.0769(4) -0.1310(6) 0.9693(3) 0.0313(13) Uani 1 1 d .
C16 C 0.0779(3) -0.2579(6) 0.9405(2) 0.0326(13) Uani 1 1 d .
C17 C 0.0640(3) -0.2553(6) 0.8847(2) 0.0303(12) Uani 1 1 d .
H17 H 0.0634 -0.3416 0.8652 0.039 Uiso 1 1 calc R
C18 C 0.0508(3) -0.1281(6) 0.8564(2) 0.0264(12) Uani 1 1 d .
H18 H 0.044(3) -0.129(5) 0.813(2) 0.034 Uiso 1 1 d .
O21 O -0.0899(2) 0.3297(3) 0.75445(18) 0.0237(9) Uani 1 1 d .
C21 C -0.1584(3) 0.5504(5) 0.7551(2) 0.0366(14) Uani 1 1 d .
H21A H -0.1810 0.5241 0.7875 0.048 Uiso 1 1 calc R
H21B H -0.2035 0.5325 0.7225 0.048 Uiso 1 1 calc R
H21C H -0.1430 0.6511 0.7569 0.048 Uiso 1 1 calc R
C22 C -0.0784(3) 0.4636(5) 0.7528(2) 0.0239(11) Uani 1 1 d .
C23 C 0.0000 0.5306(8) 0.7500 0.0292(18) Uani 1 2 d S
H23 H 0.0000 0.634(8) 0.7500 0.038 Uiso 1 2 d S
C31 C 0.0828(3) 0.0211(5) 0.7446(2) 0.0234(11) Uani 1 1 d .
O31 O 0.1339(2) -0.0691(3) 0.74082(15) 0.0321(9) Uani 1 1 d .
H3 H 0.339(3) 0.292(5) 0.849(2) 0.026(13) Uiso 1 1 d .
H4 H 0.359(4) 0.407(6) 0.939(2) 0.050(17) Uiso 1 1 d .
H5 H 0.253(3) 0.420(5) 0.986(2) 0.029(14) Uiso 1 1 d .
H8 H 0.014(4) 0.448(6) 0.895(2) 0.061(19) Uiso 1 1 d .
H9 H -0.120(3) 0.552(6) 0.921(2) 0.043(16) Uiso 1 1 d .
H11 H -0.242(4) 0.184(5) 0.888(2) 0.029(16) Uiso 1 1 d .
H12 H -0.135(3) 0.067(6) 0.861(2) 0.042(16) Uiso 1 1 d .
H14 H 0.056(3) 0.080(6) 0.958(2) 0.030(14) Uiso 1 1 d .
H15 H 0.087(4) -0.129(6) 1.008(3) 0.048(19) Uiso 1 1 d .
H16 H 0.082(4) -0.342(5) 0.962(2) 0.029(17) Uiso 1 1 d .

loop_
_atom_site_aniso_label
_atom_site_aniso_U_11
_atom_site_aniso_U_22
_atom_site_aniso_U_33
_atom_site_aniso_U_23
_atom_site_aniso_U_13
_atom_site_aniso_U_12
Re1 0.0145(2) 0.0130(2) 0.0248(3) 0.000 0.00699(17) 0.000
P1 0.0172(7) 0.0141(7) 0.0270(9) -0.0015(4) 0.0065(6) -0.0010(4)
C1 0.024(2) 0.014(2) 0.029(3) 0.002(2) 0.006(2) -0.0010(18)
C2 0.022(2) 0.022(3) 0.029(3) -0.001(2) 0.004(2) 0.0003(19)
C3 0.023(3) 0.027(3) 0.045(4) 0.008(3) 0.010(3) -0.002(2)
C4 0.028(3) 0.030(3) 0.040(4) 0.006(3) 0.000(3) -0.014(2)
C5 0.044(3) 0.035(3) 0.032(4) -0.004(3) 0.001(3) -0.015(3)
C6 0.030(3) 0.033(3) 0.034(4) 0.000(2) 0.012(3) -0.008(2)
C7 0.022(2) 0.022(3) 0.023(3) 0.004(2) 0.009(2) 0.0071(19)
C8 0.037(3) 0.026(3) 0.037(3) -0.002(3) 0.013(3) 0.003(2)
C9 0.051(4) 0.030(3) 0.045(4) -0.001(3) 0.023(3) 0.016(3)
C10 0.041(3) 0.049(4) 0.042(4) 0.004(3) 0.018(3) 0.020(3)
C11 0.023(3) 0.047(4) 0.049(4) 0.005(3) 0.013(3) 0.004(3)
C12 0.028(3) 0.028(3) 0.032(4) 0.000(2) 0.013(3) 0.003(2)
C13 0.014(2) 0.019(3) 0.029(3) 0.003(2) 0.007(2) -0.0009(17)
C14 0.031(3) 0.022(3) 0.030(3) -0.001(2) 0.007(2) 0.001(2)
C15 0.034(3) 0.033(3) 0.027(4) 0.004(3) 0.004(3) -0.001(2)
C16 0.034(3) 0.024(3) 0.041(4) 0.011(3) 0.012(3) -0.001(2)
C17 0.040(3) 0.017(3) 0.038(3) 0.003(2) 0.017(3) -0.001(2)
C18 0.026(3) 0.025(3) 0.029(3) 0.001(3) 0.009(2) -0.002(2)
O21 0.0220(19) 0.016(2) 0.034(3) 0.0002(13) 0.0090(19) 0.0040(12)
C21 0.036(3) 0.023(3) 0.053(4) -0.002(3) 0.013(3) 0.012(2)
C22 0.026(2) 0.019(3) 0.027(3) -0.002(2) 0.005(2) 0.0053(19)
C23 0.033(4) 0.021(4) 0.032(5) 0.000 0.003(4) 0.000
C31 0.020(2) 0.031(3) 0.021(3) -0.006(2) 0.009(2) -0.008(2)
O31 0.0253(17) 0.023(2) 0.051(2) 0.0014(17) 0.0157(17) 0.0119(15)

loop_
_atom_type_symbol
_atom_type_description
_atom_type_scat_dispersion_real
_atom_type_scat_dispersion_imag
_atom_type_scat_source
C C 0.0181 0.0091 'International Tables Vol C Tables 4.2.6.8 and 6.1.1.4'
H H 0.0000 0.0000 'International Tables Vol C Tables 4.2.6.8 and 6.1.1.4'
O O 0.0492 0.0322 'International Tables Vol C Tables 4.2.6.8 and 6.1.1.4'
P P 0.2955 0.4335 'International Tables Vol C Tables 4.2.6.8 and 6.1.1.4'
Re Re -5.2083 5.8923 'International Tables Vol C Tables 4.2.6.8 and 6.1.1.4'

loop_
_geom_angle_atom_site_label_1
_geom_angle_atom_site_label_2
_geom_angle_atom_site_label_3
_geom_angle
_geom_angle_site_symmetry_1
_geom_angle_site_symmetry_3
C31 Re1 C31 89.7(3) 2_556 .
C31 Re1 O21 93.14(19) 2_556 .
C31 Re1 O21 177.01(16) . .
C31 Re1 O21 177.01(16) 2_556 2_556
C31 Re1 O21 93.1(2) . 2_556
O21 Re1 O21 84.03(19) . 2_556
C31 Re1 P1 88.92(16) 2_556 .
C31 Re1 P1 93.53(16) . .
O21 Re1 P1 87.45(12) . .
O21 Re1 P1 89.98(12) 2_556 .
C31 Re1 P1 93.53(16) 2_556 2_556
C31 Re1 P1 88.92(16) . 2_556
O21 Re1 P1 89.98(12) . 2_556
O21 Re1 P1 87.45(12) 2_556 2_556
P1 Re1 P1 176.54(5) . 2_556
C1 P1 C7 107.4(2) . .
C1 P1 C13 100.6(2) . .
C7 P1 C13 101.5(2) . .
C1 P1 Re1 117.57(17) . .
C7 P1 Re1 110.71(16) . .
C13 P1 Re1 117.39(16) . .
C2 C1 C6 118.1(5) . .
C2 C1 P1 117.6(4) . .
C6 C1 P1 124.1(4) . .
C1 C2 C3 121.8(5) . .
C1 C2 H2 120(4) . .
C3 C2 H2 118(4) . .
C4 C3 C2 119.0(6) . .
C4 C3 H3 126(3) . .
C2 C3 H3 115(3) . .
C5 C4 C3 120.4(5) . .
C5 C4 H4 118(4) . .
C3 C4 H4 122(4) . .
C4 C5 C6 120.4(6) . .
C4 C5 H5 118(3) . .
C6 C5 H5 122(3) . .
C1 C6 C5 120.2(6) . .
C1 C6 H6 120(4) . .
C5 C6 H6 119(4) . .
C12 C7 C8 118.4(4) . .
C12 C7 P1 117.6(4) . .
C8 C7 P1 123.4(4) . .
C7 C8 C9 120.3(5) . .
C7 C8 H8 117(3) . .
C9 C8 H8 123(3) . .
C10 C9 C8 120.2(6) . .
C10 C9 H9 116(3) . .
C8 C9 H9 124(3) . .
C11 C10 C9 119.5(5) . .
C11 C10 H10 119(3) . .
C9 C10 H10 121(3) . .
C10 C11 C12 120.4(6) . .
C10 C11 H11 125(4) . .
C12 C11 H11 114(4) . .
C11 C12 C7 121.2(5) . .
C11 C12 H12 115(3) . .
C7 C12 H12 124(3) . .
C14 C13 C18 118.8(5) . .
C14 C13 P1 120.5(4) . .
C18 C13 P1 120.6(4) . .
C13 C14 C15 121.6(5) . .
C13 C14 H14 117(3) . .
C15 C14 H14 121(3) . .
C14 C15 C16 119.0(6) . .
C14 C15 H15 119(4) . .
C16 C15 H15 122(4) . .
C17 C16 C15 119.7(5) . .
C17 C16 H16 125(3) . .
C15 C16 H16 115(4) . .
C16 C17 C18 120.9(5) . .
C16 C17 H17 119.6 . .
C18 C17 H17 119.6 . .
C17 C18 C13 120.0(5) . .
C17 C18 H18 119(3) . .
C13 C18 H18 121(3) . .
C22 O21 Re1 129.4(3) . .
C22 C21 H21A 109.5 . .
C22 C21 H21B 109.5 . .
H21A C21 H21B 109.5 . .
C22 C21 H21C 109.5 . .
H21A C21 H21C 109.5 . .
H21B C21 H21C 109.5 . .
O21 C22 C23 125.6(5) . .
O21 C22 C21 114.5(4) . .
C23 C22 C21 119.9(5) . .
C22 C23 C22 125.8(7) . 2_556
C22 C23 H23 117.1(3) . .
C22 C23 H23 117.1(3) 2_556 .
O31 C31 Re1 178.9(4) . .

loop_
_geom_bond_atom_site_label_1
_geom_bond_atom_site_label_2
_geom_bond_distance
_geom_bond_site_symmetry_2
Re1 C31 1.877(5) 2_556
Re1 C31 1.877(5) .
Re1 O21 2.132(3) .
Re1 O21 2.132(3) 2_556
Re1 P1 2.4140(15) .
Re1 P1 2.4140(15) 2_556
P1 C1 1.827(5) .
P1 C7 1.828(5) .
P1 C13 1.846(5) .
C1 C2 1.385(7) .
C1 C6 1.399(8) .
C2 C3 1.396(7) .
C2 H2 0.76(5) .
C3 C4 1.387(9) .
C3 H3 1.03(5) .
C4 C5 1.368(9) .
C4 H4 0.91(6) .
C5 C6 1.402(7) .
C5 H5 0.94(5) .
C6 H6 0.87(6) .
C7 C12 1.386(7) .
C7 C8 1.394(8) .
C8 C9 1.399(7) .
C8 H8 1.04(6) .
C9 C10 1.382(9) .
C9 H9 0.95(5) .
C10 C11 1.378(8) .
C10 H10 1.07(6) .
C11 C12 1.379(7) .
C11 H11 0.87(5) .
C12 H12 1.11(6) .
C13 C14 1.377(7) .
C13 C18 1.396(7) .
C14 C15 1.390(7) .
C14 H14 0.93(5) .
C15 C16 1.401(8) .
C15 H15 0.96(7) .
C16 C17 1.372(8) .
C16 H16 0.96(5) .
C17 C18 1.391(7) .
C17 H17 0.9500 .
C18 H18 1.07(6) .
O21 C22 1.280(5) .
C21 C22 1.504(6) .
C21 H21A 0.9800 .
C21 H21B 0.9800 .
C21 H21C 0.9800 .
C22 C23 1.389(6) .
C23 C22 1.389(6) 2_556
C23 H23 0.97(7) .
C31 O31 1.183(6) .
